data_4061984
loop_
_publ_author_name
'Santiago Garc\'ia-Granda'

_journal_name_full Organometallics
_journal_year 2003
_chemical_formula_sum 'C28 H20 F24 Mo O10 P2'
_chemical_formula_weight 1130.32
_space_group_IT_number 14
_symmetry_cell_setting monoclinic
_symmetry_space_group_name_Hall '-P 2ybc'
_symmetry_space_group_name_H-M 'P 1 21/c 1'
_cell_angle_alpha 90.00
_cell_angle_beta 93.28(7)
_cell_angle_gamma 90.00
_cell_formula_units_Z 4
_cell_length_a 10.937(5)
_cell_length_b 20.892(17)
_cell_length_c 17.882(8)
_cell_measurement_temperature 293(2)
_cell_volume 4079.0(42)
_diffrn_ambient_temperature 293(2)
_exptl_crystal_density_diffrn 1.841
_cod_depositor_comments
;
The following automatic conversions were performed:
'_symmetry_cell_setting' value 'Monoclinic' changed to 'monoclinic'
according to '/home/saulius/struct/CIF-dictionaries/cif_core.dic'
dictionary named 'cif_core.dic' version 2.4.1 from 2010-06-29.

Automatic conversion script
Id: cif_fix_enum 1527 2010-12-29 10:47:43Z saulius 
;
_cod_original_sg_symbol_H-M 'P 21/c'
_cod_database_code 4061984

loop_
_symmetry_equiv_pos_as_xyz
'x, y, z'
'-x, y+1/2, -z+1/2'
'-x, -y, -z'
'x, -y-1/2, z-1/2'

loop_
_atom_site_aniso_label
_atom_site_aniso_U_11
_atom_site_aniso_U_22
_atom_site_aniso_U_33
_atom_site_aniso_U_23
_atom_site_aniso_U_13
_atom_site_aniso_U_12
Mo1 0.0339(2) 0.0336(2) 0.0335(2) 0.00277(12) 0.00327(11) 0.00057(12)
P1 0.0349(4) 0.0394(5) 0.0357(4) 0.0020(4) 0.0000(3) -0.0008(4)
P2 0.0379(5) 0.0364(5) 0.0369(5) 0.0023(4) -0.0009(4) 0.0000(4)
C1 0.031(2) 0.041(2) 0.051(2) -0.004(2) 0.0030(14) -0.0005(14)
C2 0.055(2) 0.040(2) 0.054(2) -0.004(2) 0.007(2) -0.003(2)
C3 0.065(3) 0.052(3) 0.137(5) 0.023(3) -0.005(3) 0.000(2)
C4 0.112(5) 0.054(3) 0.140(6) 0.028(3) -0.001(4) 0.017(3)
C5 0.131(5) 0.042(3) 0.089(4) 0.011(3) 0.019(3) -0.015(3)
C6 0.092(4) 0.062(3) 0.098(4) 0.002(3) 0.020(3) -0.031(3)
C7 0.061(3) 0.056(3) 0.074(3) 0.002(2) 0.008(2) -0.016(2)
C8 0.106(4) 0.069(3) 0.074(3) -0.033(3) 0.031(3) -0.017(3)
C9 0.047(2) 0.055(2) 0.043(2) 0.012(2) 0.002(2) -0.005(2)
C10 0.054(2) 0.052(2) 0.050(2) -0.005(2) 0.008(2) 0.003(2)
C11 0.041(2) 0.056(2) 0.051(2) 0.009(2) 0.006(2) 0.001(2)
C12 0.062(3) 0.086(3) 0.051(2) 0.015(2) 0.015(2) -0.001(2)
C13 0.077(4) 0.156(6) 0.078(4) 0.031(4) 0.030(3) 0.007(4)
C14 0.273(13) 0.167(9) 0.315(15) 0.147(10) 0.233(12) 0.084(9)
C15 0.068(4) 0.157(6) 0.159(7) 0.108(6) 0.009(4) -0.007(4)
C16 0.050(2) 0.079(3) 0.087(3) 0.035(3) 0.009(2) -0.006(2)
C17 0.035(2) 0.053(2) 0.069(3) -0.002(2) 0.001(2) 0.008(2)
C18 0.070(3) 0.082(4) 0.075(3) -0.010(3) 0.008(3) 0.024(3)
C19 0.065(3) 0.063(3) 0.085(4) 0.006(3) -0.012(2) 0.016(2)
C20 0.051(2) 0.056(2) 0.052(2) -0.008(2) -0.006(2) -0.007(2)
C21 0.077(3) 0.082(3) 0.056(3) -0.014(2) 0.005(2) -0.028(3)
C22 0.101(4) 0.069(3) 0.070(3) 0.006(3) -0.014(3) -0.037(3)
C23 0.058(2) 0.042(2) 0.063(2) 0.001(2) -0.009(2) 0.009(2)
C24 0.074(4) 0.064(3) 0.157(6) -0.001(4) 0.028(4) 0.020(3)
C25 0.084(4) 0.045(3) 0.128(5) 0.007(3) -0.024(3) 0.002(2)
C26 0.056(2) 0.049(2) 0.043(2) -0.003(2) -0.010(2) 0.000(2)
C27 0.079(3) 0.074(3) 0.051(3) -0.003(2) -0.014(2) 0.010(3)
C28 0.090(4) 0.068(3) 0.081(4) 0.000(3) -0.031(3) -0.018(3)
O1 0.069(2) 0.051(2) 0.054(2) -0.0116(13) 0.0142(13) -0.0126(13)
O2 0.086(2) 0.098(3) 0.061(2) 0.035(2) -0.006(2) -0.009(2)
O3 0.100(3) 0.079(2) 0.088(2) -0.039(2) 0.016(2) 0.006(2)
O4 0.045(2) 0.093(2) 0.099(3) 0.017(2) 0.014(2) -0.003(2)
O5 0.0375(13) 0.068(2) 0.0457(14) 0.0136(13) 0.0037(11) -0.0016(12)
O6 0.0448(14) 0.0491(15) 0.0505(15) -0.0059(12) -0.0090(11) -0.0018(11)
O7 0.0355(12) 0.0451(14) 0.057(2) -0.0020(11) 0.0046(11) 0.0036(10)
O8 0.0391(13) 0.0542(15) 0.0410(13) -0.0009(11) -0.0035(10) -0.0006(11)
O9 0.070(2) 0.0399(14) 0.0491(15) -0.0018(12) -0.0088(13) 0.0129(13)
O10 0.0420(14) 0.072(2) 0.0479(15) 0.0222(13) -0.0015(11) -0.0050(13)
F1 0.105(2) 0.068(2) 0.109(2) 0.021(2) -0.031(2) -0.031(2)
F2 0.250(6) 0.095(3) 0.103(3) -0.042(2) -0.013(3) -0.048(3)
F3 0.066(2) 0.130(3) 0.206(4) 0.036(3) -0.048(2) -0.032(2)
F4 0.119(3) 0.124(3) 0.0461(15) -0.008(2) -0.024(2) 0.009(2)
F5 0.104(2) 0.107(2) 0.089(2) 0.017(2) -0.015(2) 0.048(2)
F6 0.139(3) 0.081(2) 0.071(2) 0.031(2) -0.028(2) -0.021(2)
F7 0.076(2) 0.083(2) 0.233(5) -0.013(3) 0.054(3) -0.004(2)
F8 0.079(3) 0.124(3) 0.376(9) 0.075(4) 0.014(4) 0.049(3)
F9 0.196(5) 0.147(4) 0.204(5) -0.059(4) 0.116(4) 0.008(4)
F10 0.144(3) 0.052(2) 0.181(4) 0.038(2) -0.043(3) 0.003(2)
F11 0.187(4) 0.098(3) 0.146(4) -0.056(3) -0.060(3) 0.003(3)
F12 0.093(3) 0.068(2) 0.274(6) 0.024(3) 0.020(3) -0.028(2)
F13 0.083(2) 0.151(3) 0.146(3) -0.033(3) 0.049(2) 0.031(2)
F14 0.125(3) 0.093(3) 0.152(4) -0.059(2) 0.026(2) -0.010(2)
F15 0.173(4) 0.151(4) 0.064(2) -0.029(2) 0.007(2) 0.069(3)
F16 0.060(2) 0.109(3) 0.154(3) 0.020(2) -0.025(2) 0.029(2)
F17 0.227(5) 0.133(3) 0.069(2) 0.004(2) -0.038(3) 0.082(3)
F18 0.088(2) 0.111(3) 0.162(4) 0.074(3) -0.012(2) 0.001(2)
F19 0.126(3) 0.119(3) 0.058(2) -0.003(2) 0.016(2) -0.057(2)
F20 0.094(2) 0.142(3) 0.067(2) 0.018(2) -0.028(2) -0.019(2)
F21 0.155(3) 0.128(3) 0.076(2) -0.050(2) 0.026(2) -0.042(3)
F22 0.072(2) 0.159(4) 0.116(3) 0.010(2) 0.012(2) -0.047(2)
F23 0.169(4) 0.093(2) 0.087(2) 0.028(2) -0.023(2) -0.059(2)
F24 0.174(4) 0.076(2) 0.113(3) -0.014(2) -0.016(2) -0.057(2)

loop_
_atom_site_label
_atom_site_type_symbol
_atom_site_fract_x
_atom_site_fract_y
_atom_site_fract_z
_atom_site_U_iso_or_equiv
_atom_site_thermal_displace_type
_atom_site_occupancy
_atom_site_calc_flag
_atom_site_refinement_flags
_atom_site_disorder_group
Mo1 Mo 0.26133(2) 0.211295(13) 0.57976(2) 0.03362(11) Uani 1 d . .
P1 P 0.04263(8) 0.20790(4) 0.59288(5) 0.0367(2) Uani 1 d . .
P2 P 0.32619(8) 0.14378(4) 0.68483(5) 0.0372(2) Uani 1 d . .
C1 C 0.2591(3) 0.2970(2) 0.6447(2) 0.0410(8) Uani 1 d . .
C2 C 0.2864(4) 0.3613(2) 0.6133(2) 0.0496(9) Uani 1 d . .
C3 C 0.1935(5) 0.3986(2) 0.5802(4) 0.085(2) Uani 1 d . .
H31 H 0.1134(5) 0.3834(2) 0.5786(4) 0.132(6) Uiso 1 calc R .
C4 C 0.2171(6) 0.4574(3) 0.5498(4) 0.103(2) Uani 1 d . .
H41 H 0.1536(6) 0.4820(3) 0.5282(4) 0.132(6) Uiso 1 calc R .
C5 C 0.3357(6) 0.4795(2) 0.5516(3) 0.087(2) Uani 1 d . .
H51 H 0.3531(6) 0.5191(2) 0.5310(3) 0.132(6) Uiso 1 calc R .
C6 C 0.4268(5) 0.4433(2) 0.5835(3) 0.083(2) Uani 1 d . .
H61 H 0.5067(5) 0.4587(2) 0.5853(3) 0.132(6) Uiso 1 calc R .
C7 C 0.4037(4) 0.3840(2) 0.6136(3) 0.0634(11) Uani 1 d . .
H71 H 0.4681(4) 0.3594(2) 0.6340(3) 0.132(6) Uiso 1 calc R .
C8 C 0.2280(5) 0.3552(2) 0.7613(3) 0.082(2) Uani 1 d . .
H81 H 0.2062(5) 0.3443(2) 0.8109(3) 0.132(6) Uiso 1 calc R .
H82 H 0.1684(5) 0.3843(2) 0.7391(3) 0.132(6) Uiso 1 calc R .
H83 H 0.3072(5) 0.3752(2) 0.7637(3) 0.132(6) Uiso 1 calc R .
C9 C 0.2270(3) 0.2621(2) 0.4857(2) 0.0484(9) Uani 1 d . .
C10 C 0.2717(4) 0.1347(2) 0.5107(2) 0.0516(9) Uani 1 d . .
C11 C 0.4439(3) 0.2240(2) 0.5699(2) 0.0494(9) Uani 1 d . .
C12 C 0.0365(4) 0.1626(3) 0.7326(2) 0.0661(12) Uani 1 d . .
H121 H 0.0853(4) 0.1998(3) 0.7496(2) 0.132(6) Uiso 1 calc R .
C13 C -0.0634(5) 0.1489(4) 0.7880(3) 0.103(2) Uani 1 d . .
H131 H -0.0576(5) 0.1786(4) 0.8297(3) 0.132(6) Uiso 1 calc R .
H132 H -0.1445(5) 0.1520(4) 0.7633(3) 0.132(6) Uiso 1 calc R .
C14 C -0.0392(11) 0.0871(5) 0.8119(7) 0.244(8) Uani 1 d . .
H141 H -0.0473(11) 0.0854(5) 0.8656(7) 0.132(6) Uiso 1 calc R .
H142 H -0.1014(11) 0.0592(5) 0.7888(7) 0.132(6) Uiso 1 calc R .
C15 C 0.0699(5) 0.0638(4) 0.7975(4) 0.128(3) Uani 1 d . .
H151 H 0.0633(5) 0.0192(4) 0.7829(4) 0.132(6) Uiso 1 calc R .
H152 H 0.1260(5) 0.0672(4) 0.8413(4) 0.132(6) Uiso 1 calc R .
C16 C 0.1151(4) 0.1044(2) 0.7330(3) 0.0718(13) Uani 1 d . .
H161 H 0.1031(4) 0.0814(2) 0.6854(3) 0.132(6) Uiso 1 calc R .
C17 C -0.1404(3) 0.2940(2) 0.5974(2) 0.0524(9) Uani 1 d . .
H171 H -0.1872(3) 0.2540(2) 0.5987(2) 0.132(6) Uiso 1 calc R .
C18 C -0.1546(5) 0.3312(3) 0.6701(3) 0.0754(14) Uani 1 d . .
C19 C -0.1823(4) 0.3318(2) 0.5294(3) 0.0717(13) Uani 1 d . .
C20 C -0.0399(4) 0.1243(2) 0.4879(2) 0.0533(9) Uani 1 d . .
H201 H 0.0429(4) 0.1077(2) 0.4989(2) 0.132(6) Uiso 1 calc R .
C21 C -0.0578(5) 0.1390(3) 0.4049(3) 0.0716(13) Uani 1 d . .
C22 C -0.1339(6) 0.0755(3) 0.5130(3) 0.081(2) Uani 1 d . .
C23 C 0.4566(4) 0.0338(2) 0.6942(2) 0.0545(10) Uani 1 d . .
H231 H 0.4621(4) 0.0468(2) 0.7469(2) 0.132(6) Uiso 1 calc R .
C24 C 0.5840(5) 0.0335(3) 0.6648(5) 0.097(2) Uani 1 d . .
C25 C 0.3942(5) -0.0299(2) 0.6873(4) 0.087(2) Uani 1 d . .
C26 C 0.4408(4) 0.1926(2) 0.8107(2) 0.0496(9) Uani 1 d . .
H261 H 0.3567(4) 0.2059(2) 0.8187(2) 0.132(6) Uiso 1 calc R .
C27 C 0.4832(5) 0.1457(2) 0.8711(2) 0.0688(12) Uani 1 d . .
C28 C 0.5232(5) 0.2512(3) 0.8108(3) 0.081(2) Uani 1 d . .
O1 O 0.2317(3) 0.29665(13) 0.7153(2) 0.0576(7) Uani 1 d . .
O2 O 0.2103(3) 0.2876(2) 0.4299(2) 0.0820(10) Uani 1 d . .
O3 O 0.2800(3) 0.0943(2) 0.4684(2) 0.0883(11) Uani 1 d . .
O4 O 0.5460(3) 0.2297(2) 0.5656(2) 0.0786(9) Uani 1 d . .
O5 O -0.0240(2) 0.17569(14) 0.66020(14) 0.0504(6) Uani 1 d . .
O6 O -0.0539(2) 0.18177(12) 0.52630(14) 0.0486(6) Uani 1 d . .
O7 O -0.0145(2) 0.27971(12) 0.59246(14) 0.0457(6) Uani 1 d . .
O8 O 0.4447(2) 0.16298(12) 0.74053(13) 0.0450(6) Uani 1 d . .
O9 O 0.3865(3) 0.07940(12) 0.65212(14) 0.0535(7) Uani 1 d . .
O10 O 0.2429(2) 0.11824(14) 0.74877(14) 0.0539(7) Uani 1 d . .
F1 F 0.4961(3) 0.28715(13) 0.7515(2) 0.0953(10) Uani 1 d . .
F2 F 0.5069(5) 0.2870(2) 0.8710(2) 0.150(2) Uani 1 d . .
F3 F 0.6388(3) 0.2374(2) 0.8100(3) 0.136(2) Uani 1 d . .
F4 F 0.4916(3) 0.1733(2) 0.93778(15) 0.0977(10) Uani 1 d . .
F5 F 0.5909(3) 0.1207(2) 0.8589(2) 0.1008(10) Uani 1 d . .
F6 F 0.4054(3) 0.09721(15) 0.8747(2) 0.0986(10) Uani 1 d . .
F7 F 0.6349(3) 0.0912(2) 0.6723(3) 0.129(2) Uani 1 d . .
F8 F 0.6547(4) -0.0062(2) 0.7028(4) 0.193(3) Uani 1 d . .
F9 F 0.5855(5) 0.0183(3) 0.5956(3) 0.178(2) Uani 1 d . .
F10 F 0.4524(4) -0.07390(15) 0.7268(3) 0.1278(15) Uani 1 d . .
F11 F 0.3894(5) -0.0508(2) 0.6157(3) 0.146(2) Uani 1 d . .
F12 F 0.2820(4) -0.0263(2) 0.7071(3) 0.145(2) Uani 1 d . .
F13 F -0.2692(3) 0.3412(2) 0.6825(2) 0.1253(14) Uani 1 d . .
F14 F -0.0998(4) 0.3865(2) 0.6706(2) 0.1226(14) Uani 1 d . .
F15 F -0.1069(4) 0.2987(2) 0.7267(2) 0.130(2) Uani 1 d . .
F16 F -0.2954(3) 0.3538(2) 0.5348(2) 0.1087(12) Uani 1 d . .
F17 F -0.1846(5) 0.2964(2) 0.4692(2) 0.144(2) Uani 1 d . .
F18 F -0.1136(3) 0.3817(2) 0.5186(2) 0.1213(14) Uani 1 d . .
F19 F 0.0186(3) 0.1857(2) 0.3880(2) 0.1006(11) Uani 1 d . .
F20 F -0.1692(3) 0.1577(2) 0.3848(2) 0.1020(11) Uani 1 d . .
F21 F -0.0313(4) 0.0896(2) 0.3635(2) 0.1191(13) Uani 1 d . .
F22 F -0.2441(3) 0.0997(2) 0.5132(2) 0.1153(13) Uani 1 d . .
F23 F -0.1037(4) 0.0565(2) 0.5824(2) 0.1173(13) Uani 1 d . .
F24 F -0.1363(4) 0.0244(2) 0.4694(2) 0.1219(14) Uani 1 d . .

loop_
_geom_bond_atom_site_label_1
_geom_bond_atom_site_label_2
_geom_bond_distance
_geom_bond_site_symmetry_2
_geom_bond_publ_flag
Mo1 C9 2.005(4) . ?
Mo1 C10 2.028(4) . ?
Mo1 C11 2.032(4) . ?
Mo1 C1 2.136(4) . ?
Mo1 P1 2.4176(14) . ?
Mo1 P2 2.4230(14) . ?
P1 O5 1.591(3) . ?
P1 O7 1.625(3) . ?
P1 O6 1.639(3) . ?
P2 O10 1.594(3) . ?
P2 O9 1.622(3) . ?
P2 O8 1.639(3) . ?
C1 O1 1.314(5) . ?
C1 C2 1.493(5) . ?
C2 C7 1.367(6) . ?
C2 C3 1.386(6) . ?
C3 C4 1.375(7) . ?
C3 H31 0.93 . ?
C4 C5 1.376(8) . ?
C4 H41 0.93 . ?
C5 C6 1.350(8) . ?
C5 H51 0.93 . ?
C6 C7 1.381(6) . ?
C6 H61 0.93 . ?
C7 H71 0.93 . ?
C8 O1 1.476(5) . ?
C8 H81 0.96 . ?
C8 H82 0.96 . ?
C8 H83 0.96 . ?
C9 O2 1.138(5) . ?
C10 O3 1.140(5) . ?
C11 O4 1.130(5) . ?
C12 O5 1.446(5) . ?
C12 C16 1.490(7) . ?
C12 C13 1.542(6) . ?
C12 H121 0.98 . ?
C13 C14 1.381(10) . ?
C13 H131 0.97 . ?
C13 H132 0.97 . ?
C14 C15 1.327(10) . ?
C14 H141 0.97 . ?
C14 H142 0.97 . ?
C15 C16 1.536(7) . ?
C15 H151 0.97 . ?
C15 H152 0.97 . ?
C16 O10 1.440(5) . ?
C16 H161 0.98 . ?
C17 O7 1.417(4) . ?
C17 C19 1.498(6) . ?
C17 C18 1.531(6) . ?
C17 H171 0.98 . ?
C18 F13 1.301(6) . ?
C18 F14 1.302(6) . ?
C18 F15 1.303(6) . ?
C19 F18 1.306(6) . ?
C19 F17 1.306(6) . ?
C19 F16 1.328(5) . ?
C20 O6 1.395(5) . ?
C20 C21 1.518(6) . ?
C20 C22 1.532(6) . ?
C20 H201 0.98 . ?
C21 F20 1.310(6) . ?
C21 F21 1.311(6) . ?
C21 F19 1.331(5) . ?
C22 F22 1.307(7) . ?
C22 F24 1.323(6) . ?
C22 F23 1.327(6) . ?
C23 O9 1.412(4) . ?
C23 C25 1.499(6) . ?
C23 C24 1.517(7) . ?
C23 H231 0.98 . ?
C24 F9 1.279(9) . ?
C24 F8 1.300(7) . ?
C24 F7 1.331(7) . ?
C25 F12 1.299(7) . ?
C25 F10 1.302(6) . ?
C25 F11 1.350(8) . ?
C26 O8 1.402(4) . ?
C26 C27 1.511(6) . ?
C26 C28 1.520(6) . ?
C26 H261 0.98 . ?
C27 F5 1.318(6) . ?
C27 F4 1.323(5) . ?
C27 F6 1.328(6) . ?
C28 F3 1.298(7) . ?
C28 F1 1.319(6) . ?
C28 F2 1.332(7) . ?
